data_4504951
loop_
_publ_author_name
'Natarajan, Ramalingam'
'Savitha, Govardhan'
'Moorthy, Jarugu Narasimha'

_publ_section_title
;
 Self-Assembly of a Unique Extended-Tetrahedral
 3,3&#x2018;,5,5&#x2018;-Tetrakis(4-pyridyl)bimesityl Ligand into Discrete
 Supramolecular Cubes by Face-Directed Metal Coordination
;
_journal_issue 1
_journal_name_full 'Crystal Growth &amp; Design'
_journal_page_first 69
_journal_paper_doi 10.1021/cg049683a
_journal_volume 5
_journal_year 2005
_chemical_formula_moiety 'C456 H408 N48 Ni6 O12'
_chemical_formula_sum 'C456 H408 N48 Ni6 O12'
_chemical_formula_weight 7104.44
_chemical_name_common Ni_cube
_space_group_IT_number 222
_symmetry_cell_setting cubic
_symmetry_Int_Tables_number 222
_symmetry_space_group_name_Hall '-P 4a 2bc 3'
_symmetry_space_group_name_H-M 'P n -3 n :2'
_atom_sites_solution_hydrogens geom
_atom_sites_solution_primary direct
_atom_sites_solution_secondary difmap
_audit_creation_method SHELXL-97
_cell_angle_alpha 90.00
_cell_angle_beta 90.00
_cell_angle_gamma 90.00
_cell_formula_units_Z 2
_cell_length_a 32.2839(10)
_cell_length_b 32.2839(10)
_cell_length_c 32.2839(10)
_cell_measurement_reflns_used 112
_cell_measurement_temperature 100(2)
_cell_measurement_theta_max +28
_cell_measurement_theta_min -28
_cell_volume 33647.9(18)
_computing_cell_refinement 'Bruker SMART'
_computing_data_collection 'Bruker SMART'
_computing_data_reduction 'Bruker SAINT'
_computing_molecular_graphics 'Ortep-3 for Windows (Farrugia, 1997)'
_computing_publication_material 'WinGX publication routines (Farrugia, 1999)'
_computing_structure_refinement 'SHELXL-97 (Sheldrick, 1997)'
_computing_structure_solution 'SHELXS-97 (Sheldrick, 1997)'
_diffrn_ambient_temperature 100(2)
_diffrn_measured_fraction_theta_full 1.000
_diffrn_measured_fraction_theta_max 1.000
_diffrn_measurement_device_type 'CCD area detector'
_diffrn_measurement_method 'phi and omega scans'
_diffrn_radiation_monochromator graphite
_diffrn_radiation_type MoK\a
_diffrn_radiation_wavelength 0.71073
_diffrn_reflns_av_R_equivalents 0.1749
_diffrn_reflns_av_sigmaI/netI 0.2684
_diffrn_reflns_limit_h_max 20
_diffrn_reflns_limit_h_min 0
_diffrn_reflns_limit_k_max 20
_diffrn_reflns_limit_k_min 0
_diffrn_reflns_limit_l_max 29
_diffrn_reflns_limit_l_min 1
_diffrn_reflns_number 4205
_diffrn_reflns_theta_full 18.84
_diffrn_reflns_theta_max 18.84
_diffrn_reflns_theta_min 0.89
_diffrn_source 'fine-focus sealed tube'
_exptl_absorpt_coefficient_mu 0.204
_exptl_absorpt_correction_type SADABS
_exptl_crystal_colour green
_exptl_crystal_density_diffrn 0.701
_exptl_crystal_density_meas 0
_exptl_crystal_density_method 'not measured'
_exptl_crystal_description cubic
_exptl_crystal_F_000 7488
_exptl_crystal_size_max 0.2
_exptl_crystal_size_mid 0.2
_exptl_crystal_size_min 0.2
_refine_diff_density_max 0.265
_refine_diff_density_min -0.240
_refine_diff_density_rms 0.041
_refine_ls_extinction_coef 0.000000(5)
_refine_ls_extinction_expression Fc^*^=kFc[1+0.001xFc^2^\l^3^/sin(2\q)]^-1/4^
_refine_ls_extinction_method SHELXL
_refine_ls_goodness_of_fit_ref 0.682
_refine_ls_hydrogen_treatment mixed
_refine_ls_matrix_type full
_refine_ls_number_parameters 170
_refine_ls_number_reflns 2230
_refine_ls_number_restraints 0
_refine_ls_restrained_S_all 0.682
_refine_ls_R_factor_all 0.1440
_refine_ls_R_factor_gt 0.0622
_refine_ls_shift/su_max 12.284
_refine_ls_shift/su_mean 0.086
_refine_ls_structure_factor_coef Fsqd
_refine_ls_weighting_details 'calc w=1/[\s^2^(Fo^2^)+(0.0386P)^2^+0.0000P] where P=(Fo^2^+2Fc^2^)/3'
_refine_ls_weighting_scheme calc
_refine_ls_wR_factor_gt 0.1191
_refine_ls_wR_factor_ref 0.1301
_reflns_number_gt 587
_reflns_number_total 2230
_reflns_threshold_expression >2sigma(I)
_cod_data_source_file cg049683asi20040920_033321.cif
_cod_data_source_block twi
_cod_original_sg_symbol_H-M Pn-3n
_cod_database_code 4504951

loop_
_symmetry_equiv_pos_as_xyz
'x, y, z'
'-x+1/2, -y+1/2, z'
'-x+1/2, y, -z+1/2'
'x, -y+1/2, -z+1/2'
'z, x, y'
'z, -x+1/2, -y+1/2'
'-z+1/2, -x+1/2, y'
'-z+1/2, x, -y+1/2'
'y, z, x'
'-y+1/2, z, -x+1/2'
'y, -z+1/2, -x+1/2'
'-y+1/2, -z+1/2, x'
'y, x, -z+1/2'
'-y+1/2, -x+1/2, -z+1/2'
'y, -x+1/2, z'
'-y+1/2, x, z'
'x, z, -y+1/2'
'-x+1/2, z, y'
'-x+1/2, -z+1/2, -y+1/2'
'x, -z+1/2, y'
'z, y, -x+1/2'
'z, -y+1/2, x'
'-z+1/2, y, x'
'-z+1/2, -y+1/2, -x+1/2'
'-x, -y, -z'
'x-1/2, y-1/2, -z'
'x-1/2, -y, z-1/2'
'-x, y-1/2, z-1/2'
'-z, -x, -y'
'-z, x-1/2, y-1/2'
'z-1/2, x-1/2, -y'
'z-1/2, -x, y-1/2'
'-y, -z, -x'
'y-1/2, -z, x-1/2'
'-y, z-1/2, x-1/2'
'y-1/2, z-1/2, -x'
'-y, -x, z-1/2'
'y-1/2, x-1/2, z-1/2'
'-y, x-1/2, -z'
'y-1/2, -x, -z'
'-x, -z, y-1/2'
'x-1/2, -z, -y'
'x-1/2, z-1/2, y-1/2'
'-x, z-1/2, -y'
'-z, -y, x-1/2'
'-z, y-1/2, -x'
'z-1/2, -y, -x'
'z-1/2, y-1/2, x-1/2'

loop_
_atom_site_label
_atom_site_type_symbol
_atom_site_fract_x
_atom_site_fract_y
_atom_site_fract_z
_atom_site_U_iso_or_equiv
_atom_site_adp_type
_atom_site_occupancy
_atom_site_symmetry_multiplicity
_atom_site_calc_flag
_atom_site_refinement_flags
C1 C 0.6731(3) 0.7085(3) 0.0479(3) 0.077(4) Uani 1 1 d .
H1 H 0.6920 0.6951 0.0308 0.092 Uiso 1 1 calc R
C2 C 0.6315(4) 0.6986(3) 0.0416(3) 0.064(3) Uani 1 1 d .
H2 H 0.6234 0.6806 0.0206 0.076 Uiso 1 1 calc R
C3 C 0.6029(3) 0.7164(3) 0.0675(3) 0.036(3) Uani 1 1 d .
C4 C 0.6190(4) 0.7448(4) 0.0958(3) 0.059(3) Uani 1 1 d .
H4 H 0.6007 0.7596 0.1124 0.071 Uiso 1 1 calc R
C5 C 0.6602(4) 0.7517(4) 0.1001(2) 0.058(3) Uani 1 1 d .
H5 H 0.6692 0.7692 0.1212 0.070 Uiso 1 1 calc R
C6 C 0.5574(3) 0.7140(3) 0.0596(3) 0.056(3) Uani 1 1 d .
C7 C 0.5370(3) 0.6793(3) 0.0796(3) 0.041(3) Uani 1 1 d .
C8 C 0.5619(3) 0.6483(3) 0.1083(3) 0.095(4) Uani 1 1 d .
H8A H 0.5905 0.6564 0.1091 0.143 Uiso 1 1 calc R
H8B H 0.5598 0.6207 0.0974 0.143 Uiso 1 1 calc R
H8C H 0.5507 0.6490 0.1358 0.143 Uiso 1 1 calc R
C9 C 0.4944(4) 0.6715(3) 0.0753(3) 0.064(3) Uani 1 1 d .
C10 C 0.4732(3) 0.7012(4) 0.0496(3) 0.047(3) Uani 1 1 d .
C11 C 0.4283(3) 0.6938(3) 0.0426(3) 0.066(3) Uani 1 1 d .
H11A H 0.4200 0.6690 0.0567 0.099 Uiso 1 1 calc R
H11B H 0.4232 0.6909 0.0135 0.099 Uiso 1 1 calc R
H11C H 0.4128 0.7169 0.0531 0.099 Uiso 1 1 calc R
C12 C 0.4923(3) 0.7360(3) 0.0323(3) 0.049(4) Uani 1 1 d .
C13 C 0.5343(4) 0.7411(3) 0.0368(3) 0.050(3) Uani 1 1 d .
C14 C 0.5561(2) 0.7778(3) 0.0157(2) 0.062(3) Uani 1 1 d .
H14A H 0.5360 0.7945 0.0017 0.093 Uiso 1 1 calc R
H14B H 0.5760 0.7676 -0.0039 0.093 Uiso 1 1 calc R
H14C H 0.5700 0.7942 0.0363 0.093 Uiso 1 1 calc R
C15 C 0.4738(3) 0.6347(3) 0.0921(3) 0.050(3) Uiso 1 1 d .
C16 C 0.4805(2) 0.5965(3) 0.0748(3) 0.079(4) Uiso 1 1 d .
H16 H 0.4986 0.5935 0.0526 0.095 Uiso 1 1 calc R
C17 C 0.4602(3) 0.5629(3) 0.0907(3) 0.094(4) Uiso 1 1 d .
H17 H 0.4629 0.5375 0.0775 0.113 Uiso 1 1 calc R
C18 C 0.4304(3) 0.6013(4) 0.1396(3) 0.087(4) Uiso 1 1 d .
H18 H 0.4118 0.6023 0.1616 0.104 Uiso 1 1 calc R
C19 C 0.4485(3) 0.6394(3) 0.1268(3) 0.071(3) Uiso 1 1 d .
H19 H 0.4440 0.6645 0.1401 0.085 Uiso 1 1 calc R
N1 N 0.6889(2) 0.7342(3) 0.0750(3) 0.057(3) Uani 1 1 d .
N2 N 0.4375(2) 0.5653(3) 0.1233(2) 0.085(3) Uiso 1 1 d .
Ni1 Ni 0.7500 0.7500 0.07482(6) 0.0611(7) Uani 1 4 d S
O1 O 0.7500 0.7500 0.0076(3) 0.073(3) Uani 1 4 d S
O2 O 0.7500 0.7500 0.1460(3) 0.077(3) Uani 1 4 d S

loop_
_atom_site_aniso_label
_atom_site_aniso_U_11
_atom_site_aniso_U_22
_atom_site_aniso_U_33
_atom_site_aniso_U_23
_atom_site_aniso_U_13
_atom_site_aniso_U_12
C1 0.045(10) 0.067(9) 0.119(12) 0.029(8) -0.015(7) 0.008(7)
C2 0.069(9) 0.032(7) 0.089(9) -0.037(6) 0.041(8) -0.008(7)
C3 0.026(8) 0.042(8) 0.041(8) 0.003(6) -0.015(6) -0.004(7)
C4 0.046(9) 0.037(8) 0.095(9) 0.016(10) 0.007(6) 0.018(9)
C5 0.028(7) 0.080(8) 0.067(7) -0.022(10) -0.005(7) 0.019(10)
C6 0.041(9) 0.034(7) 0.093(10) 0.020(7) 0.031(7) -0.009(7)
C7 0.038(8) 0.036(7) 0.050(8) -0.005(6) -0.023(6) 0.001(6)
C8 0.106(11) 0.056(8) 0.123(11) 0.044(7) 0.039(8) 0.017(7)
C9 0.064(10) 0.068(9) 0.060(8) 0.026(6) -0.005(7) 0.008(8)
C10 0.013(7) 0.092(11) 0.035(7) -0.004(6) -0.009(7) 0.014(7)
C11 0.074(10) 0.079(9) 0.045(8) 0.017(5) -0.008(6) 0.020(7)
C12 0.041(9) 0.054(13) 0.051(8) 0.011(5) -0.021(6) -0.019(7)
C13 0.073(10) 0.027(10) 0.049(7) 0.006(7) -0.014(6) 0.032(9)
C14 0.088(10) 0.040(8) 0.056(9) 0.002(6) 0.006(6) -0.026(6)
N1 0.024(5) 0.077(9) 0.071(7) -0.010(5) 0.004(5) -0.009(5)
Ni1 0.0454(10) 0.0454(10) 0.092(2) 0.000 0.000 0.000
O1 0.068(5) 0.068(5) 0.083(10) 0.000 0.000 0.000
O2 0.043(5) 0.043(5) 0.146(12) 0.000 0.000 0.000

loop_
_atom_type_symbol
_atom_type_description
_atom_type_scat_dispersion_real
_atom_type_scat_dispersion_imag
_atom_type_scat_source
C C 0.0033 0.0016 'International Tables Vol C Tables 4.2.6.8 and 6.1.1.4'
H H 0.0000 0.0000 'International Tables Vol C Tables 4.2.6.8 and 6.1.1.4'
N N 0.0061 0.0033 'International Tables Vol C Tables 4.2.6.8 and 6.1.1.4'
Ni Ni 0.3393 1.1124 'International Tables Vol C Tables 4.2.6.8 and 6.1.1.4'
O O 0.0106 0.0060 'International Tables Vol C Tables 4.2.6.8 and 6.1.1.4'

loop_
_geom_angle_atom_site_label_1
_geom_angle_atom_site_label_2
_geom_angle_atom_site_label_3
_geom_angle
_geom_angle_site_symmetry_1
_geom_angle_site_symmetry_3
N1 C1 C2 128.0(10) . .
C3 C2 C1 117.6(9) . .
C2 C3 C4 115.2(9) . .
C2 C3 C6 122.3(11) . .
C4 C3 C6 120.9(10) . .
C5 C4 C3 122.7(10) . .
N1 C5 C4 122.7(10) . .
C13 C6 C7 119.2(9) . .
C13 C6 C3 126.6(10) . .
C7 C6 C3 114.2(10) . .
C9 C7 C6 122.5(8) . .
C9 C7 C8 116.3(9) . .
C6 C7 C8 121.1(10) . .
C7 C9 C10 113.8(8) . .
C7 C9 C15 123.5(9) . .
C10 C9 C15 122.4(10) . .
C12 C10 C9 123.7(8) . .
C12 C10 C11 119.9(10) . .
C9 C10 C11 116.4(10) . .
C13 C12 C10 119.3(8) . .
C13 C12 C12 121.8(9) . 24_565
C10 C12 C12 118.7(9) . 24_565
C6 C13 C12 121.2(10) . .
C6 C13 C14 118.9(10) . .
C12 C13 C14 119.8(9) . .
C19 C15 C16 121.2(10) . .
C19 C15 C9 118.2(9) . .
C16 C15 C9 120.5(9) . .
C17 C16 C15 119.0(11) . .
N2 C17 C16 122.2(11) . .
N2 C18 C19 125.8(11) . .
C15 C19 C18 112.3(10) . .
C1 N1 C5 113.6(9) . .
C1 N1 Ni1 122.1(8) . .
C5 N1 Ni1 124.0(9) . .
C17 N2 C18 119.2(11) . .
N1 Ni1 N1 89.999(3) 2_665 16_655
N1 Ni1 N1 179.6(6) 2_665 .
N1 Ni1 N1 89.999(3) 16_655 .
N1 Ni1 N1 89.999(3) 2_665 15_565
N1 Ni1 N1 179.6(6) 16_655 15_565
N1 Ni1 N1 89.999(2) . 15_565
N1 Ni1 O1 90.2(3) 2_665 .
N1 Ni1 O1 90.2(3) 16_655 .
N1 Ni1 O1 90.2(3) . .
N1 Ni1 O1 90.2(3) 15_565 .
N1 Ni1 O2 89.8(3) 2_665 .
N1 Ni1 O2 89.8(3) 16_655 .
N1 Ni1 O2 89.8(3) . .
N1 Ni1 O2 89.8(3) 15_565 .
O1 Ni1 O2 180.000(1) . .

loop_
_geom_bond_atom_site_label_1
_geom_bond_atom_site_label_2
_geom_bond_distance
_geom_bond_site_symmetry_2
C1 N1 1.310(10) .
C1 C2 1.396(10) .
C2 C3 1.371(10) .
C3 C4 1.393(11) .
C3 C6 1.495(11) .
C4 C5 1.357(9) .
C5 N1 1.353(9) .
C6 C13 1.363(11) .
C6 C7 1.453(11) .
C7 C9 1.405(10) .
C7 C8 1.584(10) .
C9 C10 1.440(10) .
C9 C15 1.467(11) .
C10 C12 1.400(11) .
C10 C11 1.484(9) .
C12 C13 1.375(11) .
C12 C12 1.441(16) 24_565
C13 C14 1.536(11) .
C15 C19 1.395(10) .
C15 C16 1.369(10) .
C16 C17 1.368(10) .
C17 N2 1.285(10) .
C18 N2 1.295(11) .
C18 C19 1.422(11) .
N1 Ni1 2.038(7) .
Ni1 N1 2.038(7) 2_665
Ni1 N1 2.038(7) 16_655
Ni1 N1 2.038(7) 15_565
Ni1 O1 2.171(10) .
Ni1 O2 2.299(10) .

loop_
_geom_torsion_atom_site_label_1
_geom_torsion_atom_site_label_2
_geom_torsion_atom_site_label_3
_geom_torsion_atom_site_label_4
_geom_torsion
_geom_torsion_site_symmetry_1
_geom_torsion_site_symmetry_4
N1 C1 C2 C3 -2.7(17) . .
C1 C2 C3 C4 4.1(13) . .
C1 C2 C3 C6 169.5(9) . .
C2 C3 C4 C5 -5.7(15) . .
C6 C3 C4 C5 -171.3(10) . .
C3 C4 C5 N1 5.7(18) . .
C2 C3 C6 C13 -89.0(13) . .
C4 C3 C6 C13 75.6(13) . .
C2 C3 C6 C7 92.5(11) . .
C4 C3 C6 C7 -102.9(10) . .
C13 C6 C7 C9 2.1(14) . .
C3 C6 C7 C9 -179.3(8) . .
C13 C6 C7 C8 -176.8(8) . .
C3 C6 C7 C8 1.9(12) . .
C6 C7 C9 C10 -0.1(12) . .
C8 C7 C9 C10 178.8(7) . .
C6 C7 C9 C15 174.2(9) . .
C8 C7 C9 C15 -6.8(13) . .
C7 C9 C10 C12 -3.8(14) . .
C15 C9 C10 C12 -178.3(9) . .
C7 C9 C10 C11 177.8(8) . .
C15 C9 C10 C11 3.4(13) . .
C9 C10 C12 C13 5.8(15) . .
C11 C10 C12 C13 -175.9(9) . .
C9 C10 C12 C12 -178.7(8) . 24_565
C11 C10 C12 C12 -0.4(13) . 24_565
C7 C6 C13 C12 -0.2(15) . .
C3 C6 C13 C12 -178.7(10) . .
C7 C6 C13 C14 179.9(7) . .
C3 C6 C13 C14 1.5(16) . .
C10 C12 C13 C6 -3.5(15) . .
C12 C12 C13 C6 -178.9(9) 24_565 .
C10 C12 C13 C14 176.3(8) . .
C12 C12 C13 C14 1.0(14) 24_565 .
C7 C9 C15 C19 106.9(11) . .
C10 C9 C15 C19 -79.2(11) . .
C7 C9 C15 C16 -70.8(12) . .
C10 C9 C15 C16 103.1(11) . .
C19 C15 C16 C17 3.6(13) . .
C9 C15 C16 C17 -178.8(8) . .
C15 C16 C17 N2 -5.6(14) . .
C16 C15 C19 C18 -2.6(13) . .
C9 C15 C19 C18 179.7(8) . .
N2 C18 C19 C15 3.8(14) . .
C2 C1 N1 C5 2.2(16) . .
C2 C1 N1 Ni1 -172.2(8) . .
C4 C5 N1 C1 -3.6(16) . .
C4 C5 N1 Ni1 170.8(9) . .
C16 C17 N2 C18 6.5(15) . .
C19 C18 N2 C17 -5.8(16) . .
C1 N1 Ni1 N1 -142(47) . 2_665
C5 N1 Ni1 N1 44(47) . 2_665
C1 N1 Ni1 N1 -52.4(9) . 16_655
C5 N1 Ni1 N1 133.7(7) . 16_655
C1 N1 Ni1 N1 128.0(7) . 15_565
C5 N1 Ni1 N1 -45.9(9) . 15_565
C1 N1 Ni1 O1 37.8(8) . .
C5 N1 Ni1 O1 -136.1(8) . .
C1 N1 Ni1 O2 -142.2(8) . .
C5 N1 Ni1 O2 43.9(8) . .
